data_2223383
loop_
_publ_author_name
'Zeng, Tao'
'Ren, Wan-Zhong'

_publ_section_title
;
 Bis(1,2,2,6,6-pentamethylpiperidin-4-yl)
 2-butyl-2-(3,5-di-<i>tert</i>-butyl-4-hydroxybenzyl)malonate (Tinuvin
 144)
;
_journal_coeditor_code HB5067
_journal_issue 10
_journal_name_full 'Acta Crystallographica Section E'
_journal_page_first o2357
_journal_paper_doi 10.1107/S1600536809035260
_journal_volume 65
_journal_year 2009
_chemical_formula_iupac 'C42 H72 N2 O5'
_chemical_formula_moiety 'C42 H72 N2 O5'
_chemical_formula_sum 'C42 H72 N2 O5'
_chemical_formula_weight 685.02
_chemical_name_systematic
;
Bis(1,2,2,6,6-pentamethylpiperidin-4-yl)
2-butyl-2-(3,5-di-<i>tert</i>-butyl-4-hydroxybenzyl)malonate
;
_space_group_IT_number 14
_symmetry_cell_setting monoclinic
_symmetry_space_group_name_Hall '-P 2yn'
_symmetry_space_group_name_H-M 'P 1 21/n 1'
_atom_sites_solution_hydrogens geom
_atom_sites_solution_primary direct
_atom_sites_solution_secondary difmap
_audit_creation_method SHELXL97
_cell_angle_alpha 90.00
_cell_angle_beta 108.679(8)
_cell_angle_gamma 90.00
_cell_formula_units_Z 4
_cell_length_a 13.736(6)
_cell_length_b 18.827(8)
_cell_length_c 17.185(7)
_cell_measurement_reflns_used 4000
_cell_measurement_temperature 294(2)
_cell_measurement_theta_max 21.23
_cell_measurement_theta_min 2.16
_cell_volume 4210(3)
_computing_cell_refinement 'SAINT (Bruker, 1997)'
_computing_data_collection 'SMART (Bruker, 1997)'
_computing_data_reduction 'SAINT (Bruker, 1997)'
_computing_molecular_graphics 'SHELXTL (Sheldrick, 2008)'
_computing_publication_material 'SHELXTL (Sheldrick, 2008)'
_computing_structure_refinement 'SHELXL97 (Sheldrick, 2008)'
_computing_structure_solution 'SHELXS97 (Sheldrick, 2008)'
_diffrn_ambient_temperature 294(2)
_diffrn_measured_fraction_theta_full 0.991
_diffrn_measured_fraction_theta_max 0.991
_diffrn_measurement_device_type 'Bruker SMART CCD'
_diffrn_measurement_method \w
_diffrn_radiation_monochromator graphite
_diffrn_radiation_source 'fine-focus sealed tube'
_diffrn_radiation_type MoK\a
_diffrn_radiation_wavelength 0.71073
_diffrn_reflns_av_R_equivalents 0.0595
_diffrn_reflns_av_sigmaI/netI 0.0802
_diffrn_reflns_limit_h_max 12
_diffrn_reflns_limit_h_min -17
_diffrn_reflns_limit_k_max 23
_diffrn_reflns_limit_k_min -23
_diffrn_reflns_limit_l_max 21
_diffrn_reflns_limit_l_min -11
_diffrn_reflns_number 23750
_diffrn_reflns_theta_full 26.36
_diffrn_reflns_theta_max 26.36
_diffrn_reflns_theta_min 1.65
_diffrn_standards_decay_% 0
_diffrn_standards_interval_count 0
_diffrn_standards_interval_time 0
_diffrn_standards_number 0
_exptl_absorpt_coefficient_mu 0.069
_exptl_absorpt_correction_T_max 0.986
_exptl_absorpt_correction_T_min 0.984
_exptl_absorpt_correction_type multi-scan
_exptl_absorpt_process_details '(SADABS; Bruker, 1997)'
_exptl_crystal_colour colourless
_exptl_crystal_density_diffrn 1.081
_exptl_crystal_density_method 'not measured'
_exptl_crystal_description block
_exptl_crystal_F_000 1512
_exptl_crystal_size_max 0.24
_exptl_crystal_size_mid 0.22
_exptl_crystal_size_min 0.20
_refine_diff_density_max 0.154
_refine_diff_density_min -0.179
_refine_ls_extinction_method none
_refine_ls_goodness_of_fit_ref 1.038
_refine_ls_hydrogen_treatment constr
_refine_ls_matrix_type full
_refine_ls_number_parameters 460
_refine_ls_number_reflns 8524
_refine_ls_number_restraints 24
_refine_ls_restrained_S_all 1.055
_refine_ls_R_factor_all 0.1310
_refine_ls_R_factor_gt 0.0514
_refine_ls_shift/su_max 0.002
_refine_ls_shift/su_mean 0.000
_refine_ls_structure_factor_coef Fsqd
_refine_ls_weighting_details 'calc w=1/[\s^2^(Fo^2^)+(0.0519P)^2^] where P=(Fo^2^+2Fc^2^)/3'
_refine_ls_weighting_scheme calc
_refine_ls_wR_factor_gt 0.1084
_refine_ls_wR_factor_ref 0.1325
_reflns_number_gt 4124
_reflns_number_total 8524
_reflns_threshold_expression I>2\s(I)
_cod_data_source_file hb5067.cif
_cod_data_source_block I
_cod_depositor_comments
;
The following automatic conversions were performed:
'_symmetry_cell_setting' value 'Monoclinic' changed to 'monoclinic'
according to '/home/saulius/struct/CIF-dictionaries/cif_core.dic'
dictionary named 'cif_core.dic' version 2.4.1 from 2010-06-29.

Automatic conversion script
Id: cif_fix_enum 1527 2010-12-29 10:47:43Z saulius 

The following automatic conversions were performed:

'_symmetry_cell_setting' value 'Monoclinic' changed to 'monoclinic'
according to /home/saulius/struct/CIF-dictionaries/cif_core.dic
dictionary named 'cif_core.dic' version 2.4.1 from 2010-06-29.

Automatic conversion script
Id: cif_fix_values 1715 2011-07-08 13:25:40Z adriana 
;
_cod_original_sg_symbol_H-M 'P 21/n'
_cod_database_code 2223383
_cod_database_fobs_code 2223383

loop_
_symmetry_equiv_pos_as_xyz
'x, y, z'
'-x+1/2, y+1/2, -z+1/2'
'-x, -y, -z'
'x-1/2, -y-1/2, z-1/2'

loop_
_atom_site_type_symbol
_atom_site_label
_atom_site_fract_x
_atom_site_fract_y
_atom_site_fract_z
_atom_site_U_iso_or_equiv
_atom_site_adp_type
_atom_site_calc_flag
_atom_site_refinement_flags
_atom_site_occupancy
_atom_site_disorder_assembly
_atom_site_disorder_group
O O1 0.11801(11) 0.03727(8) 0.22237(9) 0.0545(4) Uani d . 1 . .
O O2 0.27568(10) 0.03307(7) 0.31285(8) 0.0450(4) Uani d . 1 . .
O O3 0.34336(10) 0.12854(7) 0.21144(10) 0.0518(4) Uani d . 1 . .
O O4 0.44526(10) 0.03948(7) 0.20033(9) 0.0472(4) Uani d . 1 . .
O O5 0.34155(11) 0.00858(9) -0.17848(9) 0.0580(5) Uani d . 1 . .
H H5 0.4033 0.0170 -0.1647 0.087 Uiso calc R 1 . .
N N1 0.26679(14) 0.08817(10) 0.54521(10) 0.0545(5) Uani d . 1 . .
N N2 0.47991(13) 0.31688(9) 0.31576(11) 0.0480(5) Uani d . 1 . .
C C1 0.23602(16) 0.03915(11) 0.38210(12) 0.0400(5) Uani d . 1 . .
H H1 0.1712 0.0131 0.3705 0.048 Uiso calc R 1 . .
C C2 0.31606(18) 0.00701(13) 0.45378(13) 0.0592(7) Uani d . 1 . .
H H2A 0.3812 0.0304 0.4607 0.071 Uiso calc R 1 . .
H H2B 0.3239 -0.0427 0.4423 0.071 Uiso calc R 1 . .
C C3 0.2906(2) 0.01285(14) 0.53422(14) 0.0628(7) Uani d . 1 . .
C C4 0.19126(18) 0.12587(12) 0.47700(14) 0.0505(6) Uani d . 1 . .
C C5 0.22108(18) 0.11474(11) 0.39962(13) 0.0502(6) Uani d . 1 . .
H H5A 0.1678 0.1348 0.3531 0.060 Uiso calc R 1 . .
H H5B 0.2842 0.1405 0.4054 0.060 Uiso calc R 1 . .
C C6 0.3888(3) -0.00737(19) 0.60225(18) 0.1186(13) Uani d U 1 . .
H H6A 0.4380 0.0304 0.6101 0.178 Uiso calc R 1 . .
H H6B 0.4167 -0.0500 0.5871 0.178 Uiso calc R 1 . .
H H6C 0.3737 -0.0153 0.6523 0.178 Uiso calc R 1 . .
C C7 0.2054(3) -0.04052(15) 0.53448(18) 0.1022(11) Uani d U 1 . .
H H7A 0.1872 -0.0342 0.5835 0.153 Uiso calc R 1 . .
H H7B 0.2300 -0.0881 0.5329 0.153 Uiso calc R 1 . .
H H7C 0.1461 -0.0325 0.4873 0.153 Uiso calc R 1 . .
C C8 0.2519(2) 0.10123(17) 0.62494(15) 0.0968(10) Uani d . 1 . .
H H8A 0.2521 0.1515 0.6346 0.145 Uiso calc R 1 . .
H H8B 0.3065 0.0793 0.6677 0.145 Uiso calc R 1 . .
H H8C 0.1873 0.0815 0.6245 0.145 Uiso calc R 1 . .
C C9 0.07875(18) 0.10554(16) 0.46096(17) 0.0844(9) Uani d . 1 . .
H H9A 0.0670 0.0585 0.4383 0.127 Uiso calc R 1 . .
H H9B 0.0352 0.1385 0.4228 0.127 Uiso calc R 1 . .
H H9C 0.0634 0.1068 0.5116 0.127 Uiso calc R 1 . .
C C10 0.2038(3) 0.20520(14) 0.49609(18) 0.0944(10) Uani d . 1 . .
H H10A 0.1755 0.2163 0.5390 0.142 Uiso calc R 1 . .
H H10B 0.1682 0.2318 0.4477 0.142 Uiso calc R 1 . .
H H10C 0.2754 0.2173 0.5136 0.142 Uiso calc R 1 . .
C C11 0.20853(16) 0.03224(10) 0.23713(13) 0.0349(5) Uani d . 1 . .
C C12 0.26231(14) 0.01955(10) 0.17326(12) 0.0310(5) Uani d . 1 . .
C C13 0.36247(16) 0.06151(11) 0.19717(12) 0.0340(5) Uani d . 1 . .
C C14 0.42714(15) 0.17905(11) 0.24358(14) 0.0462(6) Uani d . 1 . .
H H14 0.4920 0.1604 0.2397 0.055 Uiso calc R 1 . .
C C15 0.43448(17) 0.19407(12) 0.33117(14) 0.0567(7) Uani d . 1 . .
H H15A 0.4581 0.1515 0.3634 0.068 Uiso calc R 1 . .
H H15B 0.3663 0.2048 0.3332 0.068 Uiso calc R 1 . .
C C16 0.50644(18) 0.25553(13) 0.37089(16) 0.0604(7) Uani d . 1 . .
C C17 0.46967(17) 0.30720(11) 0.22855(15) 0.0481(6) Uani d . 1 . .
C C18 0.39650(16) 0.24513(11) 0.19512(13) 0.0462(6) Uani d . 1 . .
H H18A 0.3281 0.2585 0.1945 0.055 Uiso calc R 1 . .
H H18B 0.3935 0.2359 0.1389 0.055 Uiso calc R 1 . .
C C19 0.61923(19) 0.23145(15) 0.3955(2) 0.1046(12) Uani d . 1 . .
H H19A 0.6321 0.2100 0.3491 0.157 Uiso calc R 1 . .
H H19B 0.6325 0.1975 0.4394 0.157 Uiso calc R 1 . .
H H19C 0.6635 0.2718 0.4133 0.157 Uiso calc R 1 . .
C C20 0.4818(3) 0.27382(17) 0.45014(17) 0.1064(11) Uani d U 1 . .
H H20A 0.5310 0.3076 0.4817 0.160 Uiso calc R 1 . .
H H20B 0.4850 0.2314 0.4819 0.160 Uiso calc R 1 . .
H H20C 0.4140 0.2938 0.4360 0.160 Uiso calc R 1 . .
C C21 0.53831(19) 0.38095(12) 0.35218(17) 0.0761(8) Uani d . 1 . .
H H21A 0.6069 0.3774 0.3497 0.114 Uiso calc R 1 . .
H H21B 0.5407 0.3851 0.4085 0.114 Uiso calc R 1 . .
H H21C 0.5053 0.4221 0.3222 0.114 Uiso calc R 1 . .
C C22 0.4174(2) 0.37260(13) 0.18116(17) 0.0826(9) Uani d . 1 . .
H H22A 0.3587 0.3847 0.1972 0.124 Uiso calc R 1 . .
H H22B 0.3957 0.3627 0.1233 0.124 Uiso calc R 1 . .
H H22C 0.4649 0.4116 0.1931 0.124 Uiso calc R 1 . .
C C23 0.5712(2) 0.29581(15) 0.20974(19) 0.0859(9) Uani d . 1 . .
H H23A 0.6182 0.3335 0.2340 0.129 Uiso calc R 1 . .
H H23B 0.5577 0.2957 0.1514 0.129 Uiso calc R 1 . .
H H23C 0.6009 0.2511 0.2322 0.129 Uiso calc R 1 . .
C C24 0.27941(14) -0.06058(10) 0.16759(12) 0.0378(5) Uani d . 1 . .
H H24A 0.2125 -0.0832 0.1496 0.045 Uiso calc R 1 . .
H H24B 0.3102 -0.0680 0.1247 0.045 Uiso calc R 1 . .
C C25 0.34472(17) -0.09926(11) 0.24357(14) 0.0513(6) Uani d . 1 . .
H H25A 0.4141 -0.0804 0.2597 0.062 Uiso calc R 1 . .
H H25B 0.3174 -0.0905 0.2882 0.062 Uiso calc R 1 . .
C C26 0.34825(19) -0.17811(13) 0.23035(16) 0.0664(7) Uani d . 1 . .
H H26A 0.3787 -0.1868 0.1875 0.080 Uiso calc R 1 . .
H H26B 0.2786 -0.1964 0.2114 0.080 Uiso calc R 1 . .
C C27 0.4086(2) -0.21805(15) 0.3066(2) 0.1104(12) Uani d U 1 . .
H H27A 0.4786 -0.2018 0.3243 0.166 Uiso calc R 1 . .
H H27B 0.4068 -0.2679 0.2947 0.166 Uiso calc R 1 . .
H H27C 0.3789 -0.2098 0.3493 0.166 Uiso calc R 1 . .
C C28 0.19051(14) 0.04724(11) 0.08956(11) 0.0366(5) Uani d . 1 . .
H H28A 0.1250 0.0230 0.0770 0.044 Uiso calc R 1 . .
H H28B 0.1781 0.0974 0.0950 0.044 Uiso calc R 1 . .
C C29 0.23091(14) 0.03749(11) 0.01788(12) 0.0330(5) Uani d . 1 . .
C C30 0.30080(14) 0.08459(11) 0.00438(12) 0.0357(5) Uani d . 1 . .
H H30 0.3225 0.1227 0.0402 0.043 Uiso calc R 1 . .
C C31 0.34042(14) 0.07772(11) -0.06046(12) 0.0362(5) Uani d . 1 . .
C C32 0.30647(15) 0.01948(11) -0.11208(12) 0.0378(5) Uani d . 1 . .
C C33 0.23369(14) -0.02878(10) -0.10275(12) 0.0350(5) Uani d . 1 . .
C C34 0.19819(14) -0.01768(11) -0.03675(12) 0.0367(5) Uani d . 1 . .
H H34 0.1498 -0.0491 -0.0290 0.044 Uiso calc R 1 . .
C C35 0.41828(15) 0.13169(11) -0.07214(13) 0.0416(5) Uani d . 1 . .
C C36 0.43759(18) 0.19175(13) -0.00943(15) 0.0628(7) Uani d . 1 . .
H H36A 0.3741 0.2158 -0.0149 0.094 Uiso calc R 1 . .
H H36B 0.4859 0.2248 -0.0189 0.094 Uiso calc R 1 . .
H H36C 0.4649 0.1725 0.0450 0.094 Uiso calc R 1 . .
C C37 0.37945(19) 0.16647(14) -0.15711(15) 0.0730(8) Uani d . 1 . .
H H37A 0.3720 0.1309 -0.1987 0.109 Uiso calc R 1 . .
H H37B 0.4279 0.2017 -0.1616 0.109 Uiso calc R 1 . .
H H37C 0.3141 0.1885 -0.1643 0.109 Uiso calc R 1 . .
C C38 0.52270(16) 0.09604(13) -0.05867(16) 0.0638(7) Uani d . 1 . .
H H38A 0.5436 0.0720 -0.0067 0.096 Uiso calc R 1 . .
H H38B 0.5728 0.1315 -0.0591 0.096 Uiso calc R 1 . .
H H38C 0.5171 0.0623 -0.1018 0.096 Uiso calc R 1 . .
C C39 0.19313(15) -0.09002(11) -0.16316(13) 0.0431(5) Uani d . 1 . .
C C40 0.13682(18) -0.06090(14) -0.24902(14) 0.0654(7) Uani d . 1 . .
H H40A 0.0782 -0.0338 -0.2475 0.098 Uiso calc R 1 . .
H H40B 0.1145 -0.0997 -0.2868 0.098 Uiso calc R 1 . .
H H40C 0.1824 -0.0309 -0.2665 0.098 Uiso calc R 1 . .
C C41 0.28074(18) -0.13933(13) -0.16708(17) 0.0712(8) Uani d . 1 . .
H H41A 0.3264 -0.1137 -0.1891 0.107 Uiso calc R 1 . .
H H41B 0.2525 -0.1793 -0.2017 0.107 Uiso calc R 1 . .
H H41C 0.3180 -0.1558 -0.1128 0.107 Uiso calc R 1 . .
C C42 0.11634(18) -0.13606(13) -0.13825(15) 0.0646(7) Uani d . 1 . .
H H42A 0.1493 -0.1560 -0.0849 0.097 Uiso calc R 1 . .
H H42B 0.0924 -0.1737 -0.1775 0.097 Uiso calc R 1 . .
H H42C 0.0591 -0.1074 -0.1368 0.097 Uiso calc R 1 . .

loop_
_atom_site_aniso_label
_atom_site_aniso_U_11
_atom_site_aniso_U_22
_atom_site_aniso_U_33
_atom_site_aniso_U_12
_atom_site_aniso_U_13
_atom_site_aniso_U_23
O1 0.0375(9) 0.0868(12) 0.0430(9) 0.0038(8) 0.0183(8) 0.0003(9)
O2 0.0438(8) 0.0635(10) 0.0301(8) 0.0031(7) 0.0151(7) -0.0087(8)
O3 0.0393(8) 0.0349(9) 0.0828(12) -0.0058(7) 0.0218(8) -0.0141(8)
O4 0.0355(8) 0.0464(9) 0.0604(10) 0.0016(7) 0.0164(8) -0.0080(8)
O5 0.0559(9) 0.0840(12) 0.0400(9) -0.0131(9) 0.0236(8) -0.0162(9)
N1 0.0652(12) 0.0677(14) 0.0288(11) 0.0087(11) 0.0125(10) -0.0133(10)
N2 0.0519(11) 0.0357(11) 0.0519(13) -0.0088(9) 0.0105(10) -0.0082(10)
C1 0.0501(13) 0.0460(14) 0.0292(12) 0.0020(10) 0.0201(11) -0.0068(11)
C2 0.0744(16) 0.0621(17) 0.0389(15) 0.0246(13) 0.0150(13) -0.0026(13)
C3 0.0810(18) 0.0704(19) 0.0333(14) 0.0219(15) 0.0131(14) -0.0020(13)
C4 0.0655(16) 0.0506(15) 0.0399(14) 0.0085(12) 0.0234(13) -0.0078(12)
C5 0.0673(15) 0.0460(15) 0.0408(14) 0.0065(11) 0.0221(12) -0.0012(11)
C6 0.138(3) 0.148(3) 0.0490(18) 0.071(2) 0.0013(19) 0.011(2)
C7 0.177(3) 0.073(2) 0.073(2) -0.011(2) 0.064(2) 0.0078(17)
C8 0.133(3) 0.116(3) 0.0400(17) 0.027(2) 0.0262(18) -0.0164(17)
C9 0.0589(16) 0.129(3) 0.070(2) 0.0144(16) 0.0262(15) -0.0187(18)
C10 0.151(3) 0.0592(19) 0.084(2) 0.0199(18) 0.055(2) -0.0183(17)
C11 0.0412(13) 0.0331(12) 0.0317(13) -0.0006(10) 0.0134(11) -0.0025(10)
C12 0.0337(11) 0.0313(12) 0.0302(11) -0.0002(9) 0.0134(10) -0.0018(9)
C13 0.0404(12) 0.0323(13) 0.0298(12) 0.0000(10) 0.0120(10) -0.0014(10)
C14 0.0373(12) 0.0326(13) 0.0699(17) -0.0081(10) 0.0187(12) -0.0096(12)
C15 0.0597(15) 0.0466(15) 0.0571(17) -0.0088(12) 0.0094(13) 0.0107(13)
C16 0.0625(16) 0.0527(16) 0.0538(17) -0.0094(12) 0.0017(14) 0.0034(14)
C17 0.0561(14) 0.0350(14) 0.0571(16) -0.0046(11) 0.0236(13) 0.0001(12)
C18 0.0587(14) 0.0410(14) 0.0419(14) -0.0037(11) 0.0201(12) -0.0067(11)
C19 0.0642(19) 0.073(2) 0.134(3) -0.0026(15) -0.0278(19) 0.024(2)
C20 0.143(3) 0.113(3) 0.0535(19) -0.037(2) 0.018(2) -0.0120(19)
C21 0.0805(18) 0.0462(16) 0.088(2) -0.0164(13) 0.0086(16) -0.0188(15)
C22 0.105(2) 0.0506(17) 0.081(2) -0.0068(15) 0.0141(18) 0.0184(16)
C23 0.0838(19) 0.073(2) 0.123(3) -0.0210(16) 0.0640(19) -0.0103(18)
C24 0.0392(11) 0.0368(13) 0.0393(13) -0.0024(9) 0.0155(10) -0.0049(10)
C25 0.0612(15) 0.0411(15) 0.0506(15) 0.0058(11) 0.0167(13) 0.0033(12)
C26 0.0808(18) 0.0451(16) 0.083(2) 0.0121(13) 0.0396(16) 0.0094(15)
C27 0.122(3) 0.071(2) 0.131(3) 0.0336(19) 0.030(2) 0.043(2)
C28 0.0362(11) 0.0399(13) 0.0342(12) 0.0005(9) 0.0121(10) 0.0010(10)
C29 0.0332(11) 0.0382(13) 0.0267(11) 0.0016(10) 0.0083(9) 0.0044(10)
C30 0.0391(11) 0.0403(13) 0.0262(12) -0.0011(10) 0.0082(10) -0.0013(10)
C31 0.0330(11) 0.0453(13) 0.0291(12) -0.0013(10) 0.0081(10) 0.0010(11)
C32 0.0393(12) 0.0508(14) 0.0243(12) 0.0034(10) 0.0117(10) -0.0002(11)
C33 0.0350(11) 0.0375(13) 0.0293(12) -0.0001(10) 0.0056(10) 0.0013(10)
C34 0.0357(11) 0.0409(13) 0.0321(12) -0.0027(10) 0.0088(10) 0.0055(11)
C35 0.0383(12) 0.0516(14) 0.0360(13) -0.0075(10) 0.0135(10) -0.0006(11)
C36 0.0630(15) 0.0611(17) 0.0757(19) -0.0231(13) 0.0384(14) -0.0153(14)
C37 0.0814(18) 0.081(2) 0.0544(17) -0.0234(15) 0.0185(15) 0.0149(15)
C38 0.0458(14) 0.0762(18) 0.0735(18) -0.0095(13) 0.0249(13) -0.0129(15)
C39 0.0428(12) 0.0423(14) 0.0402(13) -0.0002(11) 0.0079(11) -0.0070(11)
C40 0.0672(16) 0.0757(19) 0.0423(15) -0.0060(14) 0.0021(13) -0.0114(14)
C41 0.0646(16) 0.0589(17) 0.083(2) 0.0072(13) 0.0141(15) -0.0181(15)
C42 0.0752(17) 0.0543(16) 0.0656(18) -0.0193(13) 0.0242(15) -0.0134(14)

loop_
_atom_type_symbol
_atom_type_description
_atom_type_scat_dispersion_real
_atom_type_scat_dispersion_imag
_atom_type_scat_source
C C 0.0033 0.0016 'International Tables Vol C Tables 4.2.6.8 and 6.1.1.4'
H H 0.0000 0.0000 'International Tables Vol C Tables 4.2.6.8 and 6.1.1.4'
N N 0.0061 0.0033 'International Tables Vol C Tables 4.2.6.8 and 6.1.1.4'
O O 0.0106 0.0060 'International Tables Vol C Tables 4.2.6.8 and 6.1.1.4'

loop_
_geom_angle_atom_site_label_1
_geom_angle_atom_site_label_2
_geom_angle_atom_site_label_3
_geom_angle_site_symmetry_1
_geom_angle_site_symmetry_3
_geom_angle
_geom_angle_publ_flag
C11 O2 C1 . . 118.27(15) n
C13 O3 C14 . . 120.73(15) ?
C32 O5 H5 . . 109.5 ?
C8 N1 C4 . . 112.82(19) n
C8 N1 C3 . . 112.4(2) n
C4 N1 C3 . . 119.17(17) ?
C16 N2 C17 . . 118.96(18) ?
C16 N2 C21 . . 112.47(18) ?
C17 N2 C21 . . 113.32(18) ?
O2 C1 C5 . . 110.61(17) n
O2 C1 C2 . . 105.78(16) ?
C5 C1 C2 . . 109.58(18) ?
O2 C1 H1 . . 110.3 ?
C5 C1 H1 . . 110.3 ?
C2 C1 H1 . . 110.3 ?
C1 C2 C3 . . 113.23(18) ?
C1 C2 H2A . . 108.9 ?
C3 C2 H2A . . 108.9 ?
C1 C2 H2B . . 108.9 ?
C3 C2 H2B . . 108.9 ?
H2A C2 H2B . . 107.7 ?
N1 C3 C6 . . 108.6(2) ?
N1 C3 C2 . . 107.9(2) ?
C6 C3 C2 . . 105.8(2) ?
N1 C3 C7 . . 115.1(2) ?
C6 C3 C7 . . 108.7(2) ?
C2 C3 C7 . . 110.3(2) ?
N1 C4 C5 . . 108.04(18) ?
N1 C4 C10 . . 107.3(2) ?
C5 C4 C10 . . 106.2(2) ?
N1 C4 C9 . . 115.8(2) ?
C5 C4 C9 . . 110.3(2) ?
C10 C4 C9 . . 108.7(2) ?
C1 C5 C4 . . 113.70(18) ?
C1 C5 H5A . . 108.8 ?
C4 C5 H5A . . 108.8 ?
C1 C5 H5B . . 108.8 ?
C4 C5 H5B . . 108.8 ?
H5A C5 H5B . . 107.7 ?
C3 C6 H6A . . 109.5 ?
C3 C6 H6B . . 109.5 ?
H6A C6 H6B . . 109.5 ?
C3 C6 H6C . . 109.5 ?
H6A C6 H6C . . 109.5 ?
H6B C6 H6C . . 109.5 ?
C3 C7 H7A . . 109.5 ?
C3 C7 H7B . . 109.5 ?
H7A C7 H7B . . 109.5 ?
C3 C7 H7C . . 109.5 ?
H7A C7 H7C . . 109.5 ?
H7B C7 H7C . . 109.5 ?
N1 C8 H8A . . 109.5 ?
N1 C8 H8B . . 109.5 ?
H8A C8 H8B . . 109.5 ?
N1 C8 H8C . . 109.5 ?
H8A C8 H8C . . 109.5 ?
H8B C8 H8C . . 109.5 ?
C4 C9 H9A . . 109.5 ?
C4 C9 H9B . . 109.5 ?
H9A C9 H9B . . 109.5 ?
C4 C9 H9C . . 109.5 ?
H9A C9 H9C . . 109.5 ?
H9B C9 H9C . . 109.5 ?
C4 C10 H10A . . 109.5 ?
C4 C10 H10B . . 109.5 ?
H10A C10 H10B . . 109.5 ?
C4 C10 H10C . . 109.5 ?
H10A C10 H10C . . 109.5 ?
H10B C10 H10C . . 109.5 ?
O1 C11 O2 . . 123.79(19) ?
O1 C11 C12 . . 124.9(2) n
O2 C11 C12 . . 111.18(17) n
C13 C12 C11 . . 109.16(16) n
C13 C12 C24 . . 112.53(15) ?
C11 C12 C24 . . 108.59(15) ?
C13 C12 C28 . . 109.08(15) ?
C11 C12 C28 . . 107.70(15) ?
C24 C12 C28 . . 109.66(15) ?
O4 C13 O3 . . 124.26(18) ?
O4 C13 C12 . . 126.58(19) ?
O3 C13 C12 . . 109.12(17) ?
O3 C14 C18 . . 106.68(17) ?
O3 C14 C15 . . 107.08(17) ?
C18 C14 C15 . . 108.72(18) ?
O3 C14 H14 . . 111.4 ?
C18 C14 H14 . . 111.4 ?
C15 C14 H14 . . 111.4 ?
C14 C15 C16 . . 114.51(19) ?
C14 C15 H15A . . 108.6 ?
C16 C15 H15A . . 108.6 ?
C14 C15 H15B . . 108.6 ?
C16 C15 H15B . . 108.6 ?
H15A C15 H15B . . 107.6 ?
N2 C16 C15 . . 108.42(19) ?
N2 C16 C19 . . 115.5(2) ?
C15 C16 C19 . . 110.4(2) ?
N2 C16 C20 . . 108.4(2) ?
C15 C16 C20 . . 105.6(2) ?
C19 C16 C20 . . 108.0(3) ?
N2 C17 C22 . . 108.62(19) ?
N2 C17 C18 . . 108.33(17) ?
C22 C17 C18 . . 106.05(19) ?
N2 C17 C23 . . 115.6(2) ?
C22 C17 C23 . . 107.6(2) ?
C18 C17 C23 . . 110.16(19) ?
C14 C18 C17 . . 113.36(18) ?
C14 C18 H18A . . 108.9 ?
C17 C18 H18A . . 108.9 ?
C14 C18 H18B . . 108.9 ?
C17 C18 H18B . . 108.9 ?
H18A C18 H18B . . 107.7 ?
C16 C19 H19A . . 109.5 ?
C16 C19 H19B . . 109.5 ?
H19A C19 H19B . . 109.5 ?
C16 C19 H19C . . 109.5 ?
H19A C19 H19C . . 109.5 ?
H19B C19 H19C . . 109.5 ?
C16 C20 H20A . . 109.5 ?
C16 C20 H20B . . 109.5 ?
H20A C20 H20B . . 109.5 ?
C16 C20 H20C . . 109.5 ?
H20A C20 H20C . . 109.5 ?
H20B C20 H20C . . 109.5 ?
N2 C21 H21A . . 109.5 ?
N2 C21 H21B . . 109.5 ?
H21A C21 H21B . . 109.5 ?
N2 C21 H21C . . 109.5 ?
H21A C21 H21C . . 109.5 ?
H21B C21 H21C . . 109.5 ?
C17 C22 H22A . . 109.5 ?
C17 C22 H22B . . 109.5 ?
H22A C22 H22B . . 109.5 ?
C17 C22 H22C . . 109.5 ?
H22A C22 H22C . . 109.5 ?
H22B C22 H22C . . 109.5 ?
C17 C23 H23A . . 109.5 ?
C17 C23 H23B . . 109.5 ?
H23A C23 H23B . . 109.5 ?
C17 C23 H23C . . 109.5 ?
H23A C23 H23C . . 109.5 ?
H23B C23 H23C . . 109.5 ?
C25 C24 C12 . . 118.61(17) ?
C25 C24 H24A . . 107.7 ?
C12 C24 H24A . . 107.7 ?
C25 C24 H24B . . 107.7 ?
C12 C24 H24B . . 107.7 ?
H24A C24 H24B . . 107.1 ?
C26 C25 C24 . . 112.54(19) ?
C26 C25 H25A . . 109.1 ?
C24 C25 H25A . . 109.1 ?
C26 C25 H25B . . 109.1 ?
C24 C25 H25B . . 109.1 ?
H25A C25 H25B . . 107.8 ?
C25 C26 C27 . . 113.3(2) ?
C25 C26 H26A . . 108.9 ?
C27 C26 H26A . . 108.9 ?
C25 C26 H26B . . 108.9 ?
C27 C26 H26B . . 108.9 ?
H26A C26 H26B . . 107.7 ?
C26 C27 H27A . . 109.5 ?
C26 C27 H27B . . 109.5 ?
H27A C27 H27B . . 109.5 ?
C26 C27 H27C . . 109.5 ?
H27A C27 H27C . . 109.5 ?
H27B C27 H27C . . 109.5 ?
C29 C28 C12 . . 115.05(15) n
C29 C28 H28A . . 108.5 ?
C12 C28 H28A . . 108.5 ?
C29 C28 H28B . . 108.5 ?
C12 C28 H28B . . 108.5 ?
H28A C28 H28B . . 107.5 ?
C34 C29 C30 . . 117.61(18) ?
C34 C29 C28 . . 121.44(18) ?
C30 C29 C28 . . 120.95(19) ?
C29 C30 C31 . . 123.05(19) ?
C29 C30 H30 . . 118.5 ?
C31 C30 H30 . . 118.5 ?
C32 C31 C30 . . 116.44(18) ?
C32 C31 C35 . . 122.89(18) ?
C30 C31 C35 . . 120.67(19) ?
O5 C32 C31 . . 120.39(18) n
O5 C32 C33 . . 116.58(19) ?
C31 C32 C33 . . 122.98(18) ?
C34 C33 C32 . . 116.60(19) ?
C34 C33 C39 . . 121.39(18) ?
C32 C33 C39 . . 121.99(18) ?
C29 C34 C33 . . 123.26(19) ?
C29 C34 H34 . . 118.4 ?
C33 C34 H34 . . 118.4 ?
C36 C35 C37 . . 106.6(2) ?
C36 C35 C38 . . 105.98(18) ?
C37 C35 C38 . . 110.76(19) ?
C36 C35 C31 . . 111.67(17) ?
C37 C35 C31 . . 111.30(17) ?
C38 C35 C31 . . 110.38(18) ?
C35 C36 H36A . . 109.5 ?
C35 C36 H36B . . 109.5 ?
H36A C36 H36B . . 109.5 ?
C35 C36 H36C . . 109.5 ?
H36A C36 H36C . . 109.5 ?
H36B C36 H36C . . 109.5 ?
C35 C37 H37A . . 109.5 ?
C35 C37 H37B . . 109.5 ?
H37A C37 H37B . . 109.5 ?
C35 C37 H37C . . 109.5 ?
H37A C37 H37C . . 109.5 ?
H37B C37 H37C . . 109.5 ?
C35 C38 H38A . . 109.5 ?
C35 C38 H38B . . 109.5 ?
H38A C38 H38B . . 109.5 ?
C35 C38 H38C . . 109.5 ?
H38A C38 H38C . . 109.5 ?
H38B C38 H38C . . 109.5 ?
C42 C39 C40 . . 106.97(18) ?
C42 C39 C33 . . 111.77(18) ?
C40 C39 C33 . . 110.21(18) ?
C42 C39 C41 . . 106.84(19) ?
C40 C39 C41 . . 109.55(19) ?
C33 C39 C41 . . 111.35(17) ?
C39 C40 H40A . . 109.5 ?
C39 C40 H40B . . 109.5 ?
H40A C40 H40B . . 109.5 ?
C39 C40 H40C . . 109.5 ?
H40A C40 H40C . . 109.5 ?
H40B C40 H40C . . 109.5 ?
C39 C41 H41A . . 109.5 ?
C39 C41 H41B . . 109.5 ?
H41A C41 H41B . . 109.5 ?
C39 C41 H41C . . 109.5 ?
H41A C41 H41C . . 109.5 ?
H41B C41 H41C . . 109.5 ?
C39 C42 H42A . . 109.5 ?
C39 C42 H42B . . 109.5 ?
H42A C42 H42B . . 109.5 ?
C39 C42 H42C . . 109.5 ?
H42A C42 H42C . . 109.5 ?
H42B C42 H42C . . 109.5 ?

loop_
_geom_bond_atom_site_label_1
_geom_bond_atom_site_label_2
_geom_bond_site_symmetry_2
_geom_bond_distance
_geom_bond_publ_flag
O1 C11 . 1.191(2) n
O2 C11 . 1.333(2) n
O2 C1 . 1.463(2) n
O3 C13 . 1.328(2) ?
O3 C14 . 1.458(2) ?
O4 C13 . 1.195(2) ?
O5 C32 . 1.389(2) n
O5 H5 . 0.8200 ?
N1 C8 . 1.470(3) n
N1 C4 . 1.475(3) n
N1 C3 . 1.481(3) ?
N2 C16 . 1.464(3) ?
N2 C17 . 1.471(3) ?
N2 C21 . 1.473(3) ?
C1 C5 . 1.482(3) ?
C1 C2 . 1.492(3) ?
C1 H1 . 0.9800 ?
C2 C3 . 1.535(3) ?
C2 H2A . 0.9700 ?
C2 H2B . 0.9700 ?
C3 C6 . 1.524(4) ?
C3 C7 . 1.543(4) ?
C4 C5 . 1.526(3) ?
C4 C10 . 1.527(3) ?
C4 C9 . 1.529(3) ?
C5 H5A . 0.9700 ?
C5 H5B . 0.9700 ?
C6 H6A . 0.9600 ?
C6 H6B . 0.9600 ?
C6 H6C . 0.9600 ?
C7 H7A . 0.9600 ?
C7 H7B . 0.9600 ?
C7 H7C . 0.9600 ?
C8 H8A . 0.9600 ?
C8 H8B . 0.9600 ?
C8 H8C . 0.9600 ?
C9 H9A . 0.9600 ?
C9 H9B . 0.9600 ?
C9 H9C . 0.9600 ?
C10 H10A . 0.9600 ?
C10 H10B . 0.9600 ?
C10 H10C . 0.9600 ?
C11 C12 . 1.525(3) ?
C12 C13 . 1.524(3) ?
C12 C24 . 1.535(3) ?
C12 C28 . 1.551(3) ?
C14 C18 . 1.481(3) ?
C14 C15 . 1.503(3) ?
C14 H14 . 0.9800 ?
C15 C16 . 1.533(3) ?
C15 H15A . 0.9700 ?
C15 H15B . 0.9700 ?
C16 C19 . 1.538(4) ?
C16 C20 . 1.544(4) ?
C17 C22 . 1.523(3) ?
C17 C18 . 1.528(3) ?
C17 C23 . 1.545(3) ?
C18 H18A . 0.9700 ?
C18 H18B . 0.9700 ?
C19 H19A . 0.9600 ?
C19 H19B . 0.9600 ?
C19 H19C . 0.9600 ?
C20 H20A . 0.9600 ?
C20 H20B . 0.9600 ?
C20 H20C . 0.9600 ?
C21 H21A . 0.9600 ?
C21 H21B . 0.9600 ?
C21 H21C . 0.9600 ?
C22 H22A . 0.9600 ?
C22 H22B . 0.9600 ?
C22 H22C . 0.9600 ?
C23 H23A . 0.9600 ?
C23 H23B . 0.9600 ?
C23 H23C . 0.9600 ?
C24 C25 . 1.513(3) ?
C24 H24A . 0.9700 ?
C24 H24B . 0.9700 ?
C25 C26 . 1.505(3) ?
C25 H25A . 0.9700 ?
C25 H25B . 0.9700 ?
C26 C27 . 1.508(4) ?
C26 H26A . 0.9700 ?
C26 H26B . 0.9700 ?
C27 H27A . 0.9600 ?
C27 H27B . 0.9600 ?
C27 H27C . 0.9600 ?
C28 C29 . 1.516(3) ?
C28 H28A . 0.9700 ?
C28 H28B . 0.9700 ?
C29 C34 . 1.375(3) ?
C29 C30 . 1.380(3) ?
C30 C31 . 1.394(3) ?
C30 H30 . 0.9300 ?
C31 C32 . 1.393(3) ?
C31 C35 . 1.534(3) ?
C32 C33 . 1.398(3) ?
C33 C34 . 1.386(3) ?
C33 C39 . 1.532(3) ?
C34 H34 . 0.9300 ?
C35 C36 . 1.526(3) ?
C35 C37 . 1.532(3) ?
C35 C38 . 1.533(3) ?
C36 H36A . 0.9600 ?
C36 H36B . 0.9600 ?
C36 H36C . 0.9600 ?
C37 H37A . 0.9600 ?
C37 H37B . 0.9600 ?
C37 H37C . 0.9600 ?
C38 H38A . 0.9600 ?
C38 H38B . 0.9600 ?
C38 H38C . 0.9600 ?
C39 C42 . 1.529(3) ?
C39 C40 . 1.531(3) ?
C39 C41 . 1.539(3) ?
C40 H40A . 0.9600 ?
C40 H40B . 0.9600 ?
C40 H40C . 0.9600 ?
C41 H41A . 0.9600 ?
C41 H41B . 0.9600 ?
C41 H41C . 0.9600 ?
C42 H42A . 0.9600 ?
C42 H42B . 0.9600 ?
C42 H42C . 0.9600 ?

loop_
_geom_hbond_atom_site_label_D
_geom_hbond_atom_site_label_H
_geom_hbond_atom_site_label_A
_geom_hbond_site_symmetry_A
_geom_hbond_distance_DH
_geom_hbond_distance_HA
_geom_hbond_distance_DA
_geom_hbond_angle_DHA
O5 H5 O4 3_655 0.82 2.58 3.200(3) 134

loop_
_geom_torsion_atom_site_label_1
_geom_torsion_atom_site_label_2
_geom_torsion_atom_site_label_3
_geom_torsion_atom_site_label_4
_geom_torsion_site_symmetry_1
_geom_torsion_site_symmetry_2
_geom_torsion_site_symmetry_3
_geom_torsion_site_symmetry_4
_geom_torsion
_geom_torsion_publ_flag
C11 O2 C1 C5 . . . . -86.2(2) n
C11 O2 C1 C2 . . . . 155.23(18) ?
O2 C1 C2 C3 . . . . 176.37(19) ?
C5 C1 C2 C3 . . . . 57.1(3) ?
C8 N1 C3 C6 . . . . -59.7(3) ?
C4 N1 C3 C6 . . . . 165.0(2) ?
C8 N1 C3 C2 . . . . -173.9(2) ?
C4 N1 C3 C2 . . . . 50.7(3) ?
C8 N1 C3 C7 . . . . 62.4(3) ?
C4 N1 C3 C7 . . . . -72.9(3) ?
C1 C2 C3 N1 . . . . -52.0(3) ?
C1 C2 C3 C6 . . . . -168.0(2) ?
C1 C2 C3 C7 . . . . 74.5(3) ?
C8 N1 C4 C5 . . . . 174.1(2) ?
C3 N1 C4 C5 . . . . -50.7(3) ?
C8 N1 C4 C10 . . . . 60.0(3) ?
C3 N1 C4 C10 . . . . -164.8(2) ?
C8 N1 C4 C9 . . . . -61.7(3) ?
C3 N1 C4 C9 . . . . 73.5(3) ?
O2 C1 C5 C4 . . . . -173.54(18) ?
C2 C1 C5 C4 . . . . -57.3(3) ?
N1 C4 C5 C1 . . . . 52.2(3) ?
C10 C4 C5 C1 . . . . 167.1(2) ?
C9 C4 C5 C1 . . . . -75.3(3) ?
C1 O2 C11 O1 . . . . 1.2(3) n
C1 O2 C11 C12 . . . . -175.33(15) n
O1 C11 C12 C13 . . . . 143.1(2) n
O2 C11 C12 C13 . . . . -40.4(2) n
O1 C11 C12 C24 . . . . -93.9(2) n
O2 C11 C12 C24 . . . . 82.60(19) n
O1 C11 C12 C28 . . . . 24.8(3) n
O2 C11 C12 C28 . . . . -158.72(16) ?
C14 O3 C13 O4 . . . . -8.6(3) ?
C14 O3 C13 C12 . . . . 173.73(17) ?
C11 C12 C13 O4 . . . . 131.1(2) ?
C24 C12 C13 O4 . . . . 10.5(3) ?
C28 C12 C13 O4 . . . . -111.4(2) ?
C11 C12 C13 O3 . . . . -51.2(2) ?
C24 C12 C13 O3 . . . . -171.84(16) ?
C28 C12 C13 O3 . . . . 66.2(2) ?
C13 O3 C14 C18 . . . . 135.29(19) ?
C13 O3 C14 C15 . . . . -108.4(2) ?
O3 C14 C15 C16 . . . . -170.24(18) ?
C18 C14 C15 C16 . . . . -55.3(3) ?
C17 N2 C16 C15 . . . . -49.6(3) ?
C21 N2 C16 C15 . . . . 174.4(2) ?
C17 N2 C16 C19 . . . . 74.9(3) ?
C21 N2 C16 C19 . . . . -61.1(3) ?
C17 N2 C16 C20 . . . . -163.8(2) ?
C21 N2 C16 C20 . . . . 60.3(3) ?
C14 C15 C16 N2 . . . . 50.1(3) ?
C14 C15 C16 C19 . . . . -77.4(3) ?
C14 C15 C16 C20 . . . . 166.1(2) ?
C16 N2 C17 C22 . . . . 166.47(19) ?
C21 N2 C17 C22 . . . . -57.9(2) ?
C16 N2 C17 C18 . . . . 51.7(2) ?
C21 N2 C17 C18 . . . . -172.70(17) ?
C16 N2 C17 C23 . . . . -72.5(2) ?
C21 N2 C17 C23 . . . . 63.1(2) ?
O3 C14 C18 C17 . . . . 172.24(17) ?
C15 C14 C18 C17 . . . . 57.1(2) ?
N2 C17 C18 C14 . . . . -54.1(2) ?
C22 C17 C18 C14 . . . . -170.6(2) ?
C23 C17 C18 C14 . . . . 73.2(3) ?
C13 C12 C24 C25 . . . . 60.3(2) ?
C11 C12 C24 C25 . . . . -60.6(2) ?
C28 C12 C24 C25 . . . . -178.05(16) ?
C12 C24 C25 C26 . . . . 175.83(18) ?
C24 C25 C26 C27 . . . . -177.1(2) ?
C13 C12 C28 C29 . . . . 62.9(2) ?
C11 C12 C28 C29 . . . . -178.77(17) n
C24 C12 C28 C29 . . . . -60.8(2) ?
C12 C28 C29 C34 . . . . 99.7(2) ?
C12 C28 C29 C30 . . . . -81.4(2) ?
C34 C29 C30 C31 . . . . -1.3(3) ?
C28 C29 C30 C31 . . . . 179.76(18) ?
C29 C30 C31 C32 . . . . -0.6(3) ?
C29 C30 C31 C35 . . . . -179.78(18) ?
C30 C31 C32 O5 . . . . 179.72(18) ?
C35 C31 C32 O5 . . . . -1.1(3) ?
C30 C31 C32 C33 . . . . 2.4(3) ?
C35 C31 C32 C33 . . . . -178.40(18) ?
O5 C32 C33 C34 . . . . -179.63(17) n
C31 C32 C33 C34 . . . . -2.2(3) ?
O5 C32 C33 C39 . . . . -0.9(3) n
C31 C32 C33 C39 . . . . 176.51(18) ?
C30 C29 C34 C33 . . . . 1.5(3) ?
C28 C29 C34 C33 . . . . -179.55(18) ?
C32 C33 C34 C29 . . . . 0.2(3) ?
C39 C33 C34 C29 . . . . -178.58(18) ?
C32 C31 C35 C36 . . . . 177.27(19) ?
C30 C31 C35 C36 . . . . -3.6(3) ?
C32 C31 C35 C37 . . . . 58.3(3) ?
C30 C31 C35 C37 . . . . -122.5(2) ?
C32 C31 C35 C38 . . . . -65.1(3) ?
C30 C31 C35 C38 . . . . 114.0(2) ?
C34 C33 C39 C42 . . . . -2.7(3) ?
C32 C33 C39 C42 . . . . 178.66(19) ?
C34 C33 C39 C40 . . . . 116.1(2) ?
C32 C33 C39 C40 . . . . -62.5(2) ?
C34 C33 C39 C41 . . . . -122.1(2) ?
C32 C33 C39 C41 . . . . 59.3(3) ?

loop_
_cod_related_entry_id
_cod_related_entry_database
_cod_related_entry_code
1 ChemSpider 84273
